data_7002175
loop_
_publ_author_name
'Pailloux, Sylvie'
'Shirima, Cornel Edicome'
'Ray, Alisha D.'
'Duesler, Eileen N.'
'Smith, Karen Ann'
'Paine, Robert T.'
'Klaehn, John R.'
'McIlwain, Michael E.'
'Hay, Benjamin P.'

_publ_section_title
;
 Synthesis and lanthanide coordination chemistry of trifluoromethyl
 derivatives of phosphinoylmethyl pyridine N-oxides
;
_journal_issue 36
_journal_name_full 'Dalton Transactions'
_journal_page_first 7486
_journal_page_last 7493
_journal_paper_doi 10.1039/b905947d
_journal_year 2009
_chemical_formula_moiety 'C20 H14 F6 N O2 P'
_chemical_formula_sum 'C20 H14 F6 N O2 P'
_chemical_formula_weight 445.29
_chemical_name_systematic
;
?
;
_space_group_IT_number 2
_symmetry_cell_setting triclinic
_symmetry_space_group_name_Hall '-P 1'
_symmetry_space_group_name_H-M 'P -1'
_atom_sites_solution_hydrogens geom
_atom_sites_solution_primary direct
_atom_sites_solution_secondary difmap
_audit_creation_method SHELXL-97
_cell_angle_alpha 84.198(4)
_cell_angle_beta 81.657(4)
_cell_angle_gamma 72.516(4)
_cell_formula_units_Z 2
_cell_length_a 7.8219(6)
_cell_length_b 8.8196(7)
_cell_length_c 14.4992(12)
_cell_measurement_reflns_used 9858
_cell_measurement_temperature 225(2)
_cell_measurement_theta_max 65.73
_cell_measurement_theta_min 5.47
_cell_volume 942.18(13)
_computing_cell_refinement 'Bruker SMART'
_computing_data_collection 'Bruker SMART'
_computing_data_reduction 'Bruker SAINT'
_computing_molecular_graphics 'Bruker SHELXTL'
_computing_publication_material 'Bruker SHELXTL'
_computing_structure_refinement 'SHELXL-97 (Sheldrick, 1997)'
_computing_structure_solution 'SHELXS-97 (Sheldrick, 1990)'
_diffrn_ambient_temperature 225(2)
_diffrn_measured_fraction_theta_full 0.984
_diffrn_measured_fraction_theta_max 0.984
_diffrn_measurement_device_type 'CCD area detector'
_diffrn_measurement_method 'phi and omega scans'
_diffrn_radiation_monochromator graphite
_diffrn_radiation_source 'fine-focus sealed tube'
_diffrn_radiation_type MoK\a
_diffrn_radiation_wavelength 0.71073
_diffrn_reflns_av_R_equivalents 0.0237
_diffrn_reflns_av_sigmaI/netI 0.0221
_diffrn_reflns_limit_h_max 11
_diffrn_reflns_limit_h_min -11
_diffrn_reflns_limit_k_max 13
_diffrn_reflns_limit_k_min -13
_diffrn_reflns_limit_l_max 21
_diffrn_reflns_limit_l_min -22
_diffrn_reflns_number 25744
_diffrn_reflns_theta_full 33.07
_diffrn_reflns_theta_max 33.07
_diffrn_reflns_theta_min 2.74
_exptl_absorpt_coefficient_mu 0.221
_exptl_absorpt_correction_T_max 0.970
_exptl_absorpt_correction_T_min 0.900
_exptl_absorpt_correction_type multi-scan
_exptl_absorpt_process_details Bruker,SADABS
_exptl_crystal_colour colourless
_exptl_crystal_density_diffrn 1.570
_exptl_crystal_density_method 'not measured'
_exptl_crystal_description prism
_exptl_crystal_F_000 452
_exptl_crystal_size_max 0.51
_exptl_crystal_size_mid 0.28
_exptl_crystal_size_min 0.14
_refine_diff_density_max 0.693
_refine_diff_density_min -0.518
_refine_diff_density_rms 0.057
_refine_ls_extinction_method none
_refine_ls_goodness_of_fit_ref 1.050
_refine_ls_hydrogen_treatment noref
_refine_ls_matrix_type full
_refine_ls_number_parameters 271
_refine_ls_number_reflns 7013
_refine_ls_number_restraints 0
_refine_ls_restrained_S_all 1.050
_refine_ls_R_factor_all 0.0515
_refine_ls_R_factor_gt 0.0426
_refine_ls_shift/su_max 0.000
_refine_ls_shift/su_mean 0.000
_refine_ls_structure_factor_coef Fsqd
_refine_ls_weighting_details 'calc w[\s^2^(Fo^2^)+(0.0573P)^2^+0.4033P] where P=(Fo^2^+2Fc^2^)/3'
_refine_ls_weighting_scheme calc
_refine_ls_wR_factor_gt 0.1187
_refine_ls_wR_factor_ref 0.1254
_reflns_number_gt 5849
_reflns_number_total 7013
_reflns_threshold_expression >2sigma(I)
_cod_data_source_file b905947d.txt
_cod_data_source_block rpsl32
_cod_depositor_comments
;
The following automatic conversions were performed:
'_symmetry_cell_setting' value 'Triclinic' changed to 'triclinic'
according to '/home/saulius/struct/CIF-dictionaries/cif_core.dic'
dictionary named 'cif_core.dic' version 2.4.1 from 2010-06-29.

Automatic conversion script
Id: cif_fix_enum 1527 2010-12-29 10:47:43Z saulius 
;
_cod_original_sg_symbol_H-M P-1
_cod_database_code 7002175

loop_
_symmetry_equiv_pos_as_xyz
'x, y, z'
'-x, -y, -z'

loop_
_atom_site_label
_atom_site_type_symbol
_atom_site_fract_x
_atom_site_fract_y
_atom_site_fract_z
_atom_site_U_iso_or_equiv
_atom_site_adp_type
_atom_site_occupancy
_atom_site_symmetry_multiplicity
_atom_site_calc_flag
_atom_site_refinement_flags
_atom_site_disorder_assembly
_atom_site_disorder_group
P1 P 0.17704(4) 0.65694(3) 0.20684(2) 0.02238(8) Uani 1 1 d . . .
O1 O 0.67512(13) 0.62155(13) 0.05306(7) 0.0340(2) Uani 1 1 d . . .
O2 O 0.01323(13) 0.78981(11) 0.19093(7) 0.0317(2) Uani 1 1 d . . .
N1 N 0.54928(15) 0.72501(13) 0.01041(7) 0.0261(2) Uani 1 1 d . . .
C1 C 0.5987(2) 0.82273(17) -0.06018(9) 0.0336(3) Uani 1 1 d . . .
H1A H 0.7217 0.8145 -0.0770 0.040 Uiso 1 1 calc R . .
C2 C 0.4718(2) 0.93317(17) -0.10718(10) 0.0396(3) Uani 1 1 d . . .
H2 H 0.5084 0.9992 -0.1562 0.048 Uiso 1 1 calc R . .
C3 C 0.2905(2) 0.94790(18) -0.08279(10) 0.0397(3) Uani 1 1 d . . .
H3 H 0.2022 1.0255 -0.1133 0.048 Uiso 1 1 calc R . .
C4 C 0.2423(2) 0.84525(17) -0.01228(10) 0.0330(3) Uani 1 1 d . . .
H4 H 0.1196 0.8526 0.0047 0.040 Uiso 1 1 calc R . .
C5 C 0.37147(17) 0.73162(14) 0.03401(8) 0.0247(2) Uani 1 1 d . . .
C6 C 0.32903(17) 0.60373(14) 0.10013(8) 0.0256(2) Uani 1 1 d . . .
H6A H 0.4436 0.5330 0.1182 0.031 Uiso 1 1 calc R . .
H6B H 0.2782 0.5411 0.0656 0.031 Uiso 1 1 calc R . .
C7 C 0.30011(16) 0.70629(14) 0.29097(8) 0.0232(2) Uani 1 1 d . . .
C8 C 0.47638(17) 0.71115(15) 0.26066(9) 0.0266(2) Uani 1 1 d . . .
H8 H 0.5292 0.6798 0.2005 0.032 Uiso 1 1 calc R . .
C9 C 0.57571(19) 0.76114(17) 0.31719(10) 0.0319(3) Uani 1 1 d . . .
H9 H 0.6935 0.7648 0.2949 0.038 Uiso 1 1 calc R . .
C10 C 0.5011(2) 0.80523(18) 0.40602(10) 0.0347(3) Uani 1 1 d . . .
H10 H 0.5683 0.8376 0.4448 0.042 Uiso 1 1 calc R . .
C11 C 0.3267(2) 0.80166(18) 0.43788(9) 0.0343(3) Uani 1 1 d . . .
H11 H 0.2762 0.8318 0.4985 0.041 Uiso 1 1 calc R . .
C12 C 0.22502(18) 0.75412(15) 0.38150(9) 0.0279(2) Uani 1 1 d . . .
C13 C 0.0350(2) 0.7613(2) 0.42135(11) 0.0413(3) Uani 1 1 d . . .
C14 C 0.12107(16) 0.46866(15) 0.23385(8) 0.0250(2) Uani 1 1 d . . .
C15 C -0.02885(18) 0.47035(17) 0.19130(10) 0.0320(3) Uani 1 1 d . . .
H15 H -0.0921 0.5648 0.1602 0.038 Uiso 1 1 calc R . .
C16 C -0.0864(2) 0.3353(2) 0.19407(12) 0.0400(3) Uani 1 1 d . . .
H16 H -0.1863 0.3388 0.1640 0.048 Uiso 1 1 calc R . .
C17 C 0.0020(2) 0.1968(2) 0.24049(12) 0.0426(3) Uani 1 1 d . . .
H17 H -0.0376 0.1057 0.2429 0.051 Uiso 1 1 calc R . .
C18 C 0.1505(2) 0.19234(17) 0.28391(10) 0.0355(3) Uani 1 1 d . . .
H18 H 0.2106 0.0979 0.3162 0.043 Uiso 1 1 calc R . .
C19 C 0.21150(18) 0.32602(15) 0.28024(9) 0.0273(2) Uani 1 1 d . . .
C20 C 0.3754(2) 0.31067(16) 0.32674(11) 0.0349(3) Uani 1 1 d . . .
F1 F -0.02517(13) 0.65162(13) 0.39137(7) 0.0436(2) Uani 1 1 d . . .
F2 F 0.0161(2) 0.7440(3) 0.51332(8) 0.0916(6) Uani 1 1 d . . .
F3 F -0.08304(17) 0.90171(16) 0.39882(13) 0.0766(4) Uani 1 1 d . . .
F4 F 0.33824(16) 0.39338(13) 0.40298(7) 0.0501(3) Uani 1 1 d . . .
F5 F 0.49987(13) 0.36282(12) 0.26951(8) 0.0462(2) Uani 1 1 d . . .
F6 F 0.45834(17) 0.16036(12) 0.35370(9) 0.0588(3) Uani 1 1 d . . .

loop_
_atom_site_aniso_label
_atom_site_aniso_U_11
_atom_site_aniso_U_22
_atom_site_aniso_U_33
_atom_site_aniso_U_23
_atom_site_aniso_U_13
_atom_site_aniso_U_12
P1 0.02381(14) 0.02120(13) 0.02109(13) -0.00041(9) -0.00532(10) -0.00403(10)
O1 0.0296(4) 0.0397(5) 0.0274(4) -0.0009(4) -0.0075(4) -0.0006(4)
O2 0.0297(4) 0.0269(4) 0.0345(5) -0.0004(4) -0.0102(4) 0.0003(3)
N1 0.0304(5) 0.0258(5) 0.0200(4) -0.0034(3) -0.0027(4) -0.0047(4)
C1 0.0413(7) 0.0327(6) 0.0258(6) -0.0032(5) 0.0035(5) -0.0122(5)
C2 0.0593(9) 0.0290(6) 0.0261(6) 0.0028(5) 0.0013(6) -0.0105(6)
C3 0.0530(9) 0.0297(6) 0.0283(6) 0.0050(5) -0.0091(6) -0.0002(6)
C4 0.0347(6) 0.0316(6) 0.0277(6) 0.0019(5) -0.0080(5) -0.0011(5)
C5 0.0298(5) 0.0235(5) 0.0190(5) -0.0017(4) -0.0043(4) -0.0040(4)
C6 0.0318(6) 0.0227(5) 0.0212(5) -0.0013(4) -0.0042(4) -0.0059(4)
C7 0.0269(5) 0.0220(5) 0.0203(5) -0.0006(4) -0.0044(4) -0.0060(4)
C8 0.0274(5) 0.0288(5) 0.0234(5) -0.0008(4) -0.0039(4) -0.0078(4)
C9 0.0303(6) 0.0351(6) 0.0327(6) 0.0003(5) -0.0098(5) -0.0113(5)
C10 0.0410(7) 0.0361(7) 0.0308(6) -0.0022(5) -0.0132(5) -0.0127(6)
C11 0.0432(7) 0.0376(7) 0.0241(6) -0.0060(5) -0.0053(5) -0.0127(6)
C12 0.0319(6) 0.0291(5) 0.0226(5) -0.0034(4) -0.0015(4) -0.0087(5)
C13 0.0412(8) 0.0531(9) 0.0315(7) -0.0141(6) 0.0074(6) -0.0184(7)
C14 0.0251(5) 0.0260(5) 0.0239(5) -0.0019(4) -0.0025(4) -0.0077(4)
C15 0.0265(6) 0.0351(6) 0.0359(7) -0.0049(5) -0.0060(5) -0.0093(5)
C16 0.0321(7) 0.0478(8) 0.0464(8) -0.0100(7) -0.0024(6) -0.0198(6)
C17 0.0480(9) 0.0435(8) 0.0442(8) -0.0058(6) 0.0036(7) -0.0283(7)
C18 0.0469(8) 0.0297(6) 0.0314(6) 0.0016(5) 0.0010(6) -0.0169(6)
C19 0.0323(6) 0.0261(5) 0.0233(5) 0.0010(4) -0.0022(4) -0.0094(4)
C20 0.0427(7) 0.0255(6) 0.0361(7) 0.0067(5) -0.0146(6) -0.0075(5)
F1 0.0377(5) 0.0539(6) 0.0436(5) -0.0111(4) 0.0043(4) -0.0215(4)
F2 0.0846(10) 0.1885(18) 0.0280(5) -0.0265(8) 0.0189(6) -0.0845(11)
F3 0.0404(6) 0.0520(7) 0.1248(13) -0.0239(7) 0.0192(7) -0.0020(5)
F4 0.0694(7) 0.0475(5) 0.0375(5) -0.0004(4) -0.0244(5) -0.0154(5)
F5 0.0317(4) 0.0470(5) 0.0597(6) 0.0087(5) -0.0127(4) -0.0118(4)
F6 0.0705(7) 0.0279(4) 0.0792(8) 0.0151(5) -0.0404(6) -0.0072(5)

loop_
_atom_type_symbol
_atom_type_description
_atom_type_scat_dispersion_real
_atom_type_scat_dispersion_imag
_atom_type_scat_source
C C 0.0033 0.0016 'International Tables Vol C Tables 4.2.6.8 and 6.1.1.4'
H H 0.0000 0.0000 'International Tables Vol C Tables 4.2.6.8 and 6.1.1.4'
N N 0.0061 0.0033 'International Tables Vol C Tables 4.2.6.8 and 6.1.1.4'
O O 0.0106 0.0060 'International Tables Vol C Tables 4.2.6.8 and 6.1.1.4'
F F 0.0171 0.0103 'International Tables Vol C Tables 4.2.6.8 and 6.1.1.4'
P P 0.1023 0.0942 'International Tables Vol C Tables 4.2.6.8 and 6.1.1.4'

loop_
_geom_angle_atom_site_label_1
_geom_angle_atom_site_label_2
_geom_angle_atom_site_label_3
_geom_angle
_geom_angle_site_symmetry_1
_geom_angle_site_symmetry_3
_geom_angle_publ_flag
O2 P1 C7 110.83(6) . . ?
O2 P1 C6 112.74(6) . . ?
C7 P1 C6 108.69(6) . . ?
O2 P1 C14 110.77(6) . . ?
C7 P1 C14 115.13(5) . . ?
C6 P1 C14 98.13(6) . . ?
O1 N1 C1 118.71(12) . . ?
O1 N1 C5 120.83(11) . . ?
C1 N1 C5 120.43(11) . . ?
N1 C1 C2 120.94(14) . . ?
N1 C1 H1A 119.5 . . ?
C2 C1 H1A 119.5 . . ?
C1 C2 C3 120.29(13) . . ?
C1 C2 H2 119.9 . . ?
C3 C2 H2 119.9 . . ?
C2 C3 C4 118.13(13) . . ?
C2 C3 H3 120.9 . . ?
C4 C3 H3 120.9 . . ?
C3 C4 C5 121.38(14) . . ?
C3 C4 H4 119.3 . . ?
C5 C4 H4 119.3 . . ?
N1 C5 C4 118.73(12) . . ?
N1 C5 C6 117.68(10) . . ?
C4 C5 C6 123.17(12) . . ?
C5 C6 P1 119.53(8) . . ?
C5 C6 H6A 107.4 . . ?
P1 C6 H6A 107.4 . . ?
C5 C6 H6B 107.4 . . ?
P1 C6 H6B 107.4 . . ?
H6A C6 H6B 107.0 . . ?
C8 C7 C12 117.69(11) . . ?
C8 C7 P1 117.46(9) . . ?
C12 C7 P1 124.58(10) . . ?
C9 C8 C7 121.70(12) . . ?
C9 C8 H8 119.2 . . ?
C7 C8 H8 119.2 . . ?
C10 C9 C8 119.81(13) . . ?
C10 C9 H9 120.1 . . ?
C8 C9 H9 120.1 . . ?
C9 C10 C11 119.74(13) . . ?
C9 C10 H10 120.1 . . ?
C11 C10 H10 120.1 . . ?
C10 C11 C12 120.99(12) . . ?
C10 C11 H11 119.5 . . ?
C12 C11 H11 119.5 . . ?
C11 C12 C7 120.06(12) . . ?
C11 C12 C13 116.64(12) . . ?
C7 C12 C13 123.28(12) . . ?
F2 C13 F1 106.70(15) . . ?
F2 C13 F3 106.38(16) . . ?
F1 C13 F3 105.25(14) . . ?
F2 C13 C12 112.15(14) . . ?
F1 C13 C12 113.83(12) . . ?
F3 C13 C12 111.97(14) . . ?
C15 C14 C19 117.82(12) . . ?
C15 C14 P1 110.74(9) . . ?
C19 C14 P1 131.11(10) . . ?
C16 C15 C14 121.37(14) . . ?
C16 C15 H15 119.3 . . ?
C14 C15 H15 119.3 . . ?
C17 C16 C15 120.30(14) . . ?
C17 C16 H16 119.9 . . ?
C15 C16 H16 119.9 . . ?
C16 C17 C18 119.46(14) . . ?
C16 C17 H17 120.3 . . ?
C18 C17 H17 120.3 . . ?
C17 C18 C19 120.81(14) . . ?
C17 C18 H18 119.6 . . ?
C19 C18 H18 119.6 . . ?
C18 C19 C14 120.23(13) . . ?
C18 C19 C20 117.68(12) . . ?
C14 C19 C20 122.10(11) . . ?
F4 C20 F6 106.21(12) . . ?
F4 C20 F5 106.52(13) . . ?
F6 C20 F5 105.97(13) . . ?
F4 C20 C19 112.93(13) . . ?
F6 C20 C19 112.89(12) . . ?
F5 C20 C19 111.80(11) . . ?

loop_
_geom_bond_atom_site_label_1
_geom_bond_atom_site_label_2
_geom_bond_distance
_geom_bond_site_symmetry_2
_geom_bond_publ_flag
P1 O2 1.4822(9) . ?
P1 C7 1.8177(12) . ?
P1 C6 1.8180(13) . ?
P1 C14 1.8325(13) . ?
O1 N1 1.3064(14) . ?
N1 C1 1.3591(17) . ?
N1 C5 1.3682(17) . ?
C1 C2 1.371(2) . ?
C1 H1A 0.9400 . ?
C2 C3 1.381(3) . ?
C2 H2 0.9400 . ?
C3 C4 1.383(2) . ?
C3 H3 0.9400 . ?
C4 C5 1.3883(17) . ?
C4 H4 0.9400 . ?
C5 C6 1.4885(17) . ?
C6 H6A 0.9800 . ?
C6 H6B 0.9800 . ?
C7 C8 1.3970(17) . ?
C7 C12 1.4089(17) . ?
C8 C9 1.3905(18) . ?
C8 H8 0.9400 . ?
C9 C10 1.377(2) . ?
C9 H9 0.9400 . ?
C10 C11 1.384(2) . ?
C10 H10 0.9400 . ?
C11 C12 1.3911(19) . ?
C11 H11 0.9400 . ?
C12 C13 1.499(2) . ?
C13 F2 1.319(2) . ?
C13 F1 1.3284(19) . ?
C13 F3 1.346(2) . ?
C14 C15 1.3976(18) . ?
C14 C19 1.4028(17) . ?
C15 C16 1.389(2) . ?
C15 H15 0.9400 . ?
C16 C17 1.373(3) . ?
C16 H16 0.9400 . ?
C17 C18 1.388(2) . ?
C17 H17 0.9400 . ?
C18 C19 1.3923(19) . ?
C18 H18 0.9400 . ?
C19 C20 1.498(2) . ?
C20 F4 1.3345(18) . ?
C20 F6 1.3354(16) . ?
C20 F5 1.3438(19) . ?

loop_
_geom_torsion_atom_site_label_1
_geom_torsion_atom_site_label_2
_geom_torsion_atom_site_label_3
_geom_torsion_atom_site_label_4
_geom_torsion
_geom_torsion_site_symmetry_1
_geom_torsion_site_symmetry_2
_geom_torsion_site_symmetry_3
_geom_torsion_site_symmetry_4
_geom_torsion_publ_flag
O1 N1 C1 C2 179.93(12) . . . . ?
C5 N1 C1 C2 2.11(19) . . . . ?
N1 C1 C2 C3 0.6(2) . . . . ?
C1 C2 C3 C4 -2.0(2) . . . . ?
C2 C3 C4 C5 0.9(2) . . . . ?
O1 N1 C5 C4 179.00(11) . . . . ?
C1 N1 C5 C4 -3.21(18) . . . . ?
O1 N1 C5 C6 -8.14(16) . . . . ?
C1 N1 C5 C6 169.65(11) . . . . ?
C3 C4 C5 N1 1.7(2) . . . . ?
C3 C4 C5 C6 -170.72(13) . . . . ?
N1 C5 C6 P1 124.22(10) . . . . ?
C4 C5 C6 P1 -63.27(15) . . . . ?
O2 P1 C6 C5 45.19(12) . . . . ?
C7 P1 C6 C5 -78.10(11) . . . . ?
C14 P1 C6 C5 161.82(10) . . . . ?
O2 P1 C7 C8 -118.67(10) . . . . ?
C6 P1 C7 C8 5.75(11) . . . . ?
C14 P1 C7 C8 114.64(10) . . . . ?
O2 P1 C7 C12 55.17(12) . . . . ?
C6 P1 C7 C12 179.60(10) . . . . ?
C14 P1 C7 C12 -71.52(12) . . . . ?
C12 C7 C8 C9 0.03(18) . . . . ?
P1 C7 C8 C9 174.31(10) . . . . ?
C7 C8 C9 C10 0.9(2) . . . . ?
C8 C9 C10 C11 -0.9(2) . . . . ?
C9 C10 C11 C12 0.0(2) . . . . ?
C10 C11 C12 C7 1.0(2) . . . . ?
C10 C11 C12 C13 -177.45(14) . . . . ?
C8 C7 C12 C11 -0.97(18) . . . . ?
P1 C7 C12 C11 -174.80(10) . . . . ?
C8 C7 C12 C13 177.35(13) . . . . ?
P1 C7 C12 C13 3.52(19) . . . . ?
C11 C12 C13 F2 -27.7(2) . . . . ?
C7 C12 C13 F2 153.88(16) . . . . ?
C11 C12 C13 F1 -149.02(14) . . . . ?
C7 C12 C13 F1 32.6(2) . . . . ?
C11 C12 C13 F3 91.75(17) . . . . ?
C7 C12 C13 F3 -86.62(17) . . . . ?
O2 P1 C14 C15 29.00(11) . . . . ?
C7 P1 C14 C15 155.72(9) . . . . ?
C6 P1 C14 C15 -89.15(10) . . . . ?
O2 P1 C14 C19 -157.91(12) . . . . ?
C7 P1 C14 C19 -31.19(14) . . . . ?
C6 P1 C14 C19 83.94(13) . . . . ?
C19 C14 C15 C16 -0.4(2) . . . . ?
P1 C14 C15 C16 173.68(12) . . . . ?
C14 C15 C16 C17 1.1(2) . . . . ?
C15 C16 C17 C18 -0.6(2) . . . . ?
C16 C17 C18 C19 -0.6(2) . . . . ?
C17 C18 C19 C14 1.2(2) . . . . ?
C17 C18 C19 C20 -178.48(14) . . . . ?
C15 C14 C19 C18 -0.72(19) . . . . ?
P1 C14 C19 C18 -173.41(11) . . . . ?
C15 C14 C19 C20 178.97(13) . . . . ?
P1 C14 C19 C20 6.3(2) . . . . ?
C18 C19 C20 F4 -110.65(14) . . . . ?
C14 C19 C20 F4 69.64(17) . . . . ?
C18 C19 C20 F6 9.85(19) . . . . ?
C14 C19 C20 F6 -169.86(13) . . . . ?
C18 C19 C20 F5 129.23(13) . . . . ?
C14 C19 C20 F5 -50.48(18) . . . . ?

loop_
_cod_related_entry_id
_cod_related_entry_database
_cod_related_entry_code
1 ChemSpider 25945913
